data_1516787
loop_
_publ_author_name
'Veliks, Janis'
'Tseng, Jui-Chang'
'Arias, Karla I.'
'Weisshar, Florian'
'Linden, Anthony'
'Siegel, Jay S.'

_publ_section_title
;
 Linear bilateral extended
 2,2&#x2032;:6&#x2032;,2&#x2032;&#x2032;-terpyridine ligands, their
 coordination complexes and heterometallic supramolecular networks
;
_journal_issue 11
_journal_name_full 'Chem. Sci.'
_journal_page_first 4317
_journal_paper_doi 10.1039/C4SC01025F
_journal_volume 5
_journal_year 2014
_chemical_formula_moiety 'C62 H38 N6 O4 Ru 2+, 2(F6 P -), 2(C4 H10 O), 3(C2 H3 N)'
_chemical_formula_sum 'C76 H67 F12 N9 O6 P2 Ru'
_chemical_formula_weight 1593.35
_chemical_name_systematic
; 
 ? 
;
_space_group_IT_number 2
_symmetry_cell_setting triclinic
_symmetry_Int_Tables_number 2
_symmetry_space_group_name_Hall '-P 1'
_symmetry_space_group_name_H-M 'P -1'
_atom_sites_solution_hydrogens geom
_atom_sites_solution_primary direct
_atom_sites_solution_secondary difmap
_audit_creation_date 11-Apr-2012
_audit_creation_method SHELXL-97
_cell_angle_alpha 91.222(5)
_cell_angle_beta 108.825(5)
_cell_angle_gamma 93.257(5)
_cell_formula_units_Z 2
_cell_length_a 14.138(5)
_cell_length_b 14.332(5)
_cell_length_c 19.077(5)
_cell_measurement_reflns_used 27546
_cell_measurement_temperature 160(1)
_cell_measurement_theta_max 27.8380
_cell_measurement_theta_min 2.0827
_cell_volume 3650(2)
_computing_cell_refinement 'CrysAlisPro, Version 1.171.35.21 (Agilent Technologies, 2012)'
_computing_data_collection 'CrysAlisPro, Version 1.171.35.21 (Agilent Technologies, 2012)'
_computing_data_reduction 'CrysAlisPro, Version 1.171.35.21 (Agilent Technologies, 2012)'
_computing_molecular_graphics 'ORTEPII (Johnson, 1976)'
_computing_publication_material 'SHELXL97 and PLATON (Spek, 2009)'
_computing_structure_refinement 'SHELXL97 (Sheldrick, 2008)'
_computing_structure_solution 'SHELXS97 (Sheldrick, 2008)'
_diffrn_ambient_temperature 160(1)
_diffrn_detector 'Atlas CCD camera on \k goniostat'
_diffrn_detector_area_resol_mean 10.3801
_diffrn_measured_fraction_theta_full 0.999
_diffrn_measured_fraction_theta_max 0.907
_diffrn_measurement_device_type 'Oxford Diffraction SuperNova, dual radiation diffractometer'
_diffrn_measurement_method '\w scans'
_diffrn_radiation_monochromator mirror
_diffrn_radiation_source 'SuperNova (Mo) X-ray Source'
_diffrn_radiation_type 'Mo K\a'
_diffrn_radiation_wavelength 0.71069
_diffrn_reflns_av_R_equivalents 0.0428
_diffrn_reflns_av_sigmaI/netI 0.0455
_diffrn_reflns_limit_h_max 18
_diffrn_reflns_limit_h_min -17
_diffrn_reflns_limit_k_max 18
_diffrn_reflns_limit_k_min -18
_diffrn_reflns_limit_l_max 24
_diffrn_reflns_limit_l_min -24
_diffrn_reflns_number 69013
_diffrn_reflns_theta_full 25.01
_diffrn_reflns_theta_max 27.90
_diffrn_reflns_theta_min 2.09
_diffrn_standards_decay_% 0
_diffrn_standards_number 0
_exptl_absorpt_coefficient_mu 0.349
_exptl_absorpt_correction_T_max 1.00000
_exptl_absorpt_correction_T_min 0.88190
_exptl_absorpt_correction_type multi-scan
_exptl_absorpt_process_details
;
Empirical absorption correction using spherical harmonics,
 implemented in SCALE3 ABSPACK scaling algorithm.
CrysAlisPro, Version 1.171.35.21 (Agilent Technologies, 2012)
;
_exptl_crystal_colour 'dark red'
_exptl_crystal_density_diffrn 1.450
_exptl_crystal_density_method 'not measured'
_exptl_crystal_description prism
_exptl_crystal_F_000 1632
_exptl_crystal_size_max 0.39
_exptl_crystal_size_mid 0.20
_exptl_crystal_size_min 0.20
_platon_squeeze_details
;
See below.
;
_refine_diff_density_max 2.324
_refine_diff_density_min -1.158
_refine_diff_density_rms 0.109
_refine_ls_extinction_method none
_refine_ls_goodness_of_fit_ref 1.086
_refine_ls_hydrogen_treatment constr
_refine_ls_matrix_type full
_refine_ls_number_parameters 922
_refine_ls_number_reflns 15823
_refine_ls_number_restraints 1420
_refine_ls_restrained_S_all 1.259
_refine_ls_R_factor_all 0.1017
_refine_ls_R_factor_gt 0.0789
_refine_ls_shift/su_max 0.001
_refine_ls_shift/su_mean 0.000
_refine_ls_structure_factor_coef Fsqd
_refine_ls_weighting_details 'w=1/[\s^2^(Fo^2^)+(0.1284P)^2^+5.7600P] where P=(Fo^2^+2Fc^2^)/3'
_refine_ls_weighting_scheme calc
_refine_ls_wR_factor_gt 0.2135
_refine_ls_wR_factor_ref 0.2286
_reflns_number_gt 11900
_reflns_number_total 15823
_reflns_threshold_expression 'I > 2\s(I)'
_cod_data_source_file c4sc01025f2.cif
_cod_data_source_block L1RuPF6
_cod_depositor_comments 'Adding full bibliography for 1516783--1516791.cif.'
_cod_database_code 1516787

loop_
_symmetry_equiv_pos_as_xyz
'x, y, z'
'-x, -y, -z'

loop_
_atom_site_label
_atom_site_type_symbol
_atom_site_fract_x
_atom_site_fract_y
_atom_site_fract_z
_atom_site_U_iso_or_equiv
_atom_site_adp_type
_atom_site_occupancy
_atom_site_symmetry_multiplicity
_atom_site_calc_flag
_atom_site_refinement_flags
_atom_site_disorder_assembly
_atom_site_disorder_group
Ru1 Ru 0.53005(3) 0.42269(3) 0.24154(2) 0.03101(15) Uani 1 1 d . . .
O1 O 0.8745(3) 0.3509(3) 0.1800(2) 0.0485(10) Uani 1 1 d . . .
O2 O 0.1530(3) 0.5316(3) 0.2116(2) 0.0442(9) Uani 1 1 d . . .
O3 O 0.6668(3) 0.7926(2) 0.2990(2) 0.0391(8) Uani 1 1 d . . .
O4 O 0.4661(3) 0.0482(3) 0.2777(2) 0.0477(9) Uani 1 1 d . . .
N1 N 0.6786(3) 0.3973(3) 0.2574(2) 0.0308(8) Uani 1 1 d . . .
N2 N 0.5814(3) 0.4116(2) 0.3503(2) 0.0274(8) Uani 1 1 d . . .
N3 N 0.4024(3) 0.4480(3) 0.2676(2) 0.0309(8) Uani 1 1 d . . .
N4 N 0.4842(3) 0.2829(3) 0.2169(2) 0.0367(10) Uani 1 1 d . . .
N5 N 0.4673(3) 0.4260(3) 0.1323(2) 0.0335(9) Uani 1 1 d . . .
N6 N 0.5546(2) 0.5599(3) 0.22488(19) 0.0264(8) Uani 1 1 d . . .
C1 C 0.9673(4) 0.3253(4) 0.2255(4) 0.0478(14) Uani 1 1 d . . .
C2 C 0.9729(4) 0.3303(4) 0.2976(4) 0.0487(14) Uani 1 1 d . . .
H2 H 1.0291 0.3182 0.3391 0.058 Uiso 1 1 calc R . .
C3 C 0.8790(4) 0.3568(4) 0.2994(3) 0.0394(12) Uani 1 1 d . . .
C4 C 0.8338(4) 0.3687(3) 0.3538(3) 0.0375(11) Uani 1 1 d . . .
H4 H 0.8707 0.3647 0.4049 0.045 Uiso 1 1 calc R . .
C5 C 0.7335(3) 0.3863(3) 0.3307(3) 0.0319(10) Uani 1 1 d . . .
C6 C 0.6764(3) 0.3916(3) 0.3829(3) 0.0309(10) Uani 1 1 d . . .
C7 C 0.7094(4) 0.3705(4) 0.4573(3) 0.0397(12) Uani 1 1 d . . .
H7 H 0.7770 0.3570 0.4812 0.048 Uiso 1 1 calc R . .
C8 C 0.6412(4) 0.3697(4) 0.4963(3) 0.0419(12) Uani 1 1 d . . .
H8 H 0.6617 0.3533 0.5468 0.050 Uiso 1 1 calc R . .
C9 C 0.5444(4) 0.3925(4) 0.4620(3) 0.0378(11) Uani 1 1 d . . .
H9 H 0.4983 0.3932 0.4888 0.045 Uiso 1 1 calc R . .
C10 C 0.5147(4) 0.4145(3) 0.3881(3) 0.0292(10) Uani 1 1 d . . .
C11 C 0.4151(4) 0.4390(3) 0.3425(3) 0.0299(10) Uani 1 1 d . . .
C12 C 0.3392(4) 0.4572(3) 0.3719(3) 0.0347(11) Uani 1 1 d . . .
H12 H 0.3479 0.4486 0.4227 0.042 Uiso 1 1 calc R . .
C13 C 0.2508(4) 0.4883(4) 0.3248(3) 0.0367(11) Uani 1 1 d . . .
C14 C 0.1600(4) 0.5207(4) 0.3309(3) 0.0453(13) Uani 1 1 d . . .
H14 H 0.1417 0.5239 0.3746 0.054 Uiso 1 1 calc R . .
C15 C 0.1055(4) 0.5459(4) 0.2634(3) 0.0434(13) Uani 1 1 d . . .
C16 C 0.0085(4) 0.5888(5) 0.2358(3) 0.0511(15) Uani 1 1 d . . .
C17 C -0.0513(4) 0.5919(5) 0.2799(4) 0.0531(15) Uani 1 1 d . . .
H17 H -0.0312 0.5648 0.3271 0.064 Uiso 1 1 calc R . .
C18 C -0.1411(5) 0.6348(5) 0.2554(4) 0.0602(18) Uani 1 1 d . . .
H18 H -0.1817 0.6381 0.2864 0.072 Uiso 1 1 calc R . .
C19 C -0.1713(5) 0.6720(6) 0.1876(4) 0.074(2) Uani 1 1 d . . .
H19 H -0.2326 0.7018 0.1713 0.089 Uiso 1 1 calc R . .
C20 C -0.1140(6) 0.6667(9) 0.1432(5) 0.102(4) Uani 1 1 d . . .
H20 H -0.1351 0.6924 0.0955 0.122 Uiso 1 1 calc R . .
C21 C -0.0242(5) 0.6236(9) 0.1672(4) 0.103(4) Uani 1 1 d . . .
H21 H 0.0148 0.6185 0.1352 0.124 Uiso 1 1 calc R . .
C22 C 0.2424(4) 0.4965(4) 0.2509(3) 0.0371(11) Uani 1 1 d . . .
C23 C 0.3165(4) 0.4749(3) 0.2219(3) 0.0350(11) Uani 1 1 d . . .
H23 H 0.3064 0.4793 0.1704 0.042 Uiso 1 1 calc R . .
C24 C 0.7222(4) 0.3888(4) 0.2052(3) 0.0358(11) Uani 1 1 d . . .
H24 H 0.6857 0.3975 0.1546 0.043 Uiso 1 1 calc R . .
C25 C 0.8215(3) 0.3672(4) 0.2261(3) 0.0379(12) Uani 1 1 d . . .
C26 C 1.0343(5) 0.2961(5) 0.1861(4) 0.0595(17) Uani 1 1 d . . .
C27 C 1.1310(5) 0.2740(5) 0.2255(5) 0.0650(19) Uani 1 1 d . . .
H27 H 1.1538 0.2787 0.2781 0.078 Uiso 1 1 calc R . .
C28 C 1.1942(6) 0.2449(6) 0.1879(7) 0.092(3) Uani 1 1 d . . .
H28 H 1.2598 0.2286 0.2150 0.111 Uiso 1 1 calc R . .
C29 C 1.1630(7) 0.2397(11) 0.1130(7) 0.135(5) Uani 1 1 d . . .
H29 H 1.2069 0.2208 0.0875 0.161 Uiso 1 1 calc R . .
C30 C 1.0682(9) 0.2616(13) 0.0741(7) 0.175(8) Uani 1 1 d . . .
H30 H 1.0463 0.2580 0.0214 0.210 Uiso 1 1 calc R . .
C31 C 1.0033(7) 0.2893(9) 0.1113(6) 0.117(4) Uani 1 1 d . . .
H31 H 0.9370 0.3035 0.0838 0.140 Uiso 1 1 calc R . .
C32 C 0.4216(4) -0.0261(4) 0.2279(4) 0.0464(14) Uani 1 1 d . . .
C33 C 0.3928(4) 0.0035(4) 0.1583(4) 0.0546(17) Uani 1 1 d . . .
H33 H 0.3623 -0.0345 0.1145 0.066 Uiso 1 1 calc R . .
C34 C 0.4158(4) 0.1015(4) 0.1617(3) 0.0421(13) Uani 1 1 d . . .
C35 C 0.4047(4) 0.1731(4) 0.1132(3) 0.0410(12) Uani 1 1 d . . .
H35 H 0.3752 0.1607 0.0614 0.049 Uiso 1 1 calc R . .
C36 C 0.4367(3) 0.2629(4) 0.1410(3) 0.0370(12) Uani 1 1 d . . .
C37 C 0.4235(3) 0.3453(4) 0.0949(3) 0.0359(11) Uani 1 1 d . . .
C38 C 0.3666(4) 0.3486(5) 0.0197(3) 0.0444(13) Uani 1 1 d . . .
H38 H 0.3353 0.2931 -0.0082 0.053 Uiso 1 1 calc R . .
C39 C 0.3571(4) 0.4344(5) -0.0129(3) 0.0504(15) Uani 1 1 d . . .
H39 H 0.3181 0.4374 -0.0636 0.061 Uiso 1 1 calc R . .
C40 C 0.4024(4) 0.5146(5) 0.0260(3) 0.0446(13) Uani 1 1 d . . .
H40 H 0.3950 0.5731 0.0030 0.054 Uiso 1 1 calc R . .
C41 C 0.4597(3) 0.5090(4) 0.1004(3) 0.0358(11) Uani 1 1 d . . .
C42 C 0.5128(3) 0.5869(4) 0.1517(3) 0.0339(11) Uani 1 1 d . . .
C43 C 0.5237(4) 0.6780(4) 0.1289(3) 0.0377(11) Uani 1 1 d . . .
H43 H 0.4949 0.6928 0.0784 0.045 Uiso 1 1 calc R . .
C44 C 0.5772(4) 0.7456(4) 0.1815(3) 0.0373(11) Uani 1 1 d . . .
C45 C 0.6047(4) 0.8436(4) 0.1829(3) 0.0430(12) Uani 1 1 d . . .
H45 H 0.5897 0.8827 0.1417 0.052 Uiso 1 1 calc R . .
C46 C 0.6559(4) 0.8696(4) 0.2539(3) 0.0402(12) Uani 1 1 d . . .
C47 C 0.6992(4) 0.9579(4) 0.2936(4) 0.0478(13) Uani 1 1 d . . .
C48 C 0.6961(5) 1.0383(4) 0.2542(4) 0.0522(15) Uani 1 1 d . . .
H48 H 0.6681 1.0351 0.2017 0.063 Uiso 1 1 calc R . .
C49 C 0.7338(6) 1.1229(5) 0.2913(4) 0.0677(19) Uani 1 1 d . . .
H49 H 0.7336 1.1775 0.2640 0.081 Uiso 1 1 calc R . .
C50 C 0.7712(8) 1.1289(5) 0.3664(5) 0.088(3) Uani 1 1 d . . .
H50 H 0.7951 1.1880 0.3913 0.105 Uiso 1 1 calc R . .
C51 C 0.7746(8) 1.0490(5) 0.4073(5) 0.089(3) Uani 1 1 d . . .
H51 H 0.8031 1.0526 0.4597 0.107 Uiso 1 1 calc R . .
C52 C 0.7355(6) 0.9633(4) 0.3698(4) 0.0637(18) Uani 1 1 d . . .
H52 H 0.7341 0.9088 0.3970 0.076 Uiso 1 1 calc R . .
C53 C 0.6167(3) 0.7196(3) 0.2539(3) 0.0292(10) Uani 1 1 d . . .
C54 C 0.6062(3) 0.6287(4) 0.2762(3) 0.0314(10) Uani 1 1 d . . .
H54 H 0.6347 0.6145 0.3269 0.038 Uiso 1 1 calc R . .
C55 C 0.4971(3) 0.2134(4) 0.2639(3) 0.0393(12) Uani 1 1 d . . .
H55 H 0.5306 0.2253 0.3154 0.047 Uiso 1 1 calc R . .
C56 C 0.4611(4) 0.1246(4) 0.2364(3) 0.0396(12) Uani 1 1 d . . .
C57 C 0.4160(4) -0.1164(4) 0.2585(4) 0.0553(17) Uani 1 1 d . . .
C58 C 0.4644(6) -0.1303(4) 0.3338(5) 0.066(2) Uani 1 1 d . . .
H58 H 0.5003 -0.0791 0.3655 0.079 Uiso 1 1 calc R . .
C59 C 0.4604(6) -0.2182(5) 0.3627(6) 0.079(2) Uani 1 1 d . . .
H59 H 0.4940 -0.2280 0.4136 0.095 Uiso 1 1 calc R . .
C60 C 0.4055(6) -0.2920(4) 0.3149(6) 0.078(3) Uani 1 1 d . . .
H60 H 0.4010 -0.3520 0.3344 0.094 Uiso 1 1 calc R . .
C61 C 0.3575(7) -0.2806(5) 0.2400(6) 0.085(3) Uani 1 1 d . . .
H61 H 0.3211 -0.3315 0.2080 0.102 Uiso 1 1 calc R . .
C62 C 0.3647(5) -0.1942(5) 0.2143(5) 0.069(2) Uani 1 1 d . . .
H62 H 0.3329 -0.1859 0.1630 0.083 Uiso 1 1 calc R . .
P1 P 0.7868(2) 0.66884(19) 0.49499(11) 0.1281(15) Uani 1 1 d D . .
F1 F 0.7986(6) 0.6431(5) 0.4174(3) 0.131(3) Uani 0.812(17) 1 d PDU A 1
F2 F 0.6758(4) 0.6225(8) 0.4665(4) 0.137(3) Uani 0.812(17) 1 d PDU A 1
F3 F 0.7480(8) 0.7659(4) 0.4662(5) 0.153(3) Uani 0.812(17) 1 d PDU A 1
F4 F 0.8983(4) 0.7116(7) 0.5241(4) 0.175(5) Uani 0.812(17) 1 d PDU A 1
F5 F 0.8234(8) 0.5697(4) 0.5234(4) 0.164(4) Uani 0.812(17) 1 d PDU A 1
F6 F 0.7747(7) 0.6935(5) 0.5727(3) 0.179(4) Uani 0.812(17) 1 d PDU A 1
F1A F 0.789(3) 0.658(2) 0.4130(7) 0.130(4) Uani 0.188(17) 1 d PDU A 2
F2A F 0.6691(5) 0.673(3) 0.4646(17) 0.145(4) Uani 0.188(17) 1 d PDU A 2
F3A F 0.799(3) 0.7790(4) 0.4920(18) 0.153(5) Uani 0.188(17) 1 d PDU A 2
F4A F 0.9046(5) 0.665(3) 0.5255(17) 0.174(6) Uani 0.188(17) 1 d PDU A 2
F5A F 0.774(3) 0.5590(4) 0.4982(18) 0.152(4) Uani 0.188(17) 1 d PDU A 2
F6A F 0.785(3) 0.680(2) 0.5772(7) 0.179(5) Uani 0.188(17) 1 d PDU A 2
P2 P 0.65229(14) 0.17594(11) 0.04117(9) 0.0605(5) Uani 1 1 d D . .
F21 F 0.6612(5) 0.1771(4) -0.0385(2) 0.099(2) Uani 0.602(4) 1 d PDU B 1
F22 F 0.6482(5) 0.2872(3) 0.0416(3) 0.087(2) Uani 0.602(4) 1 d PDU B 1
F23 F 0.7678(3) 0.1858(4) 0.0783(3) 0.107(2) Uani 0.602(4) 1 d PDU B 1
F24 F 0.6491(5) 0.0670(2) 0.0406(3) 0.108(2) Uani 0.602(4) 1 d PDU B 1
F25 F 0.5326(3) 0.1718(5) 0.0051(3) 0.0847(19) Uani 0.602(4) 1 d PDU B 1
F26 F 0.6376(4) 0.1787(4) 0.1207(2) 0.0894(18) Uani 0.602(4) 1 d PDU B 1
F21A F 0.7118(6) 0.2459(5) 0.0041(4) 0.101(2) Uani 0.398(4) 1 d PDU B 2
F22A F 0.5969(6) 0.2591(5) 0.0604(5) 0.081(2) Uani 0.398(4) 1 d PDU B 2
F23A F 0.7401(5) 0.1930(6) 0.1178(3) 0.094(3) Uani 0.398(4) 1 d PDU B 2
F24A F 0.7114(6) 0.0925(5) 0.0215(5) 0.110(3) Uani 0.398(4) 1 d PDU B 2
F25A F 0.5686(5) 0.1560(6) -0.0366(3) 0.090(2) Uani 0.398(4) 1 d PDU B 2
F26A F 0.5959(6) 0.1048(5) 0.0778(4) 0.101(3) Uani 0.398(4) 1 d PDU B 2
N7 N 0.7722(7) -0.1391(7) 0.0613(5) 0.116(3) Uani 1 1 d . . .
C71 C 0.8161(7) -0.0844(8) 0.0990(6) 0.095(3) Uani 1 1 d . . .
C72 C 0.8737(9) -0.0077(11) 0.1499(7) 0.158(6) Uani 1 1 d . . .
H821 H 0.9261 0.0190 0.1315 0.237 Uiso 1 1 calc R . .
H822 H 0.9045 -0.0318 0.1992 0.237 Uiso 1 1 calc R . .
H823 H 0.8288 0.0408 0.1529 0.237 Uiso 1 1 calc R . .

loop_
_atom_site_aniso_label
_atom_site_aniso_U_11
_atom_site_aniso_U_22
_atom_site_aniso_U_33
_atom_site_aniso_U_23
_atom_site_aniso_U_13
_atom_site_aniso_U_12
Ru1 0.0287(2) 0.0373(2) 0.0261(2) -0.00736(15) 0.00746(15) 0.00666(15)
O1 0.0339(19) 0.062(3) 0.052(2) -0.007(2) 0.0171(17) 0.0111(17)
O2 0.0300(17) 0.061(2) 0.041(2) -0.0078(18) 0.0100(15) 0.0113(16)
O3 0.044(2) 0.0331(18) 0.037(2) 0.0074(15) 0.0090(16) 0.0055(15)
O4 0.047(2) 0.038(2) 0.054(2) -0.0146(18) 0.0117(18) 0.0033(16)
N1 0.0238(18) 0.030(2) 0.035(2) -0.0053(16) 0.0048(16) 0.0021(15)
N2 0.034(2) 0.0161(17) 0.032(2) -0.0028(15) 0.0110(16) -0.0010(14)
N3 0.038(2) 0.0262(19) 0.031(2) -0.0036(16) 0.0135(17) 0.0074(16)
N4 0.0238(19) 0.045(2) 0.043(2) -0.011(2) 0.0127(17) 0.0112(17)
N5 0.0212(18) 0.052(3) 0.027(2) -0.0086(18) 0.0068(15) 0.0115(17)
N6 0.0138(15) 0.053(2) 0.0143(17) 0.0062(16) 0.0058(13) 0.0087(15)
C1 0.030(3) 0.048(3) 0.067(4) 0.001(3) 0.018(3) 0.008(2)
C2 0.033(3) 0.047(3) 0.061(4) 0.002(3) 0.009(3) 0.003(2)
C3 0.031(2) 0.034(3) 0.048(3) -0.009(2) 0.006(2) 0.004(2)
C4 0.036(3) 0.027(2) 0.041(3) -0.004(2) 0.001(2) 0.0004(19)
C5 0.032(2) 0.026(2) 0.032(2) -0.0058(19) 0.0034(19) 0.0008(18)
C6 0.036(2) 0.023(2) 0.031(2) -0.0075(18) 0.0081(19) -0.0023(18)
C7 0.045(3) 0.037(3) 0.032(3) -0.006(2) 0.005(2) 0.013(2)
C8 0.063(3) 0.035(3) 0.028(3) 0.008(2) 0.012(2) 0.014(2)
C9 0.052(3) 0.035(3) 0.031(3) 0.000(2) 0.019(2) 0.008(2)
C10 0.041(2) 0.0144(19) 0.033(2) -0.0059(17) 0.014(2) 0.0000(17)
C11 0.040(2) 0.021(2) 0.032(2) -0.0042(18) 0.017(2) 0.0030(18)
C12 0.041(3) 0.032(2) 0.034(3) -0.006(2) 0.017(2) -0.001(2)
C13 0.035(3) 0.038(3) 0.038(3) -0.008(2) 0.014(2) -0.002(2)
C14 0.040(3) 0.055(3) 0.045(3) -0.010(3) 0.020(2) 0.006(2)
C15 0.031(3) 0.053(3) 0.047(3) -0.011(3) 0.015(2) 0.006(2)
C16 0.032(3) 0.073(4) 0.047(3) -0.014(3) 0.011(2) 0.013(3)
C17 0.037(3) 0.057(4) 0.069(4) -0.007(3) 0.022(3) 0.006(3)
C18 0.041(3) 0.076(5) 0.070(5) -0.018(4) 0.027(3) 0.010(3)
C19 0.035(3) 0.111(6) 0.069(5) -0.018(4) 0.006(3) 0.026(4)
C20 0.056(4) 0.192(11) 0.066(5) 0.027(6) 0.023(4) 0.057(6)
C21 0.048(4) 0.218(12) 0.052(4) 0.006(6) 0.019(3) 0.058(6)
C22 0.030(2) 0.040(3) 0.041(3) -0.008(2) 0.010(2) 0.005(2)
C23 0.040(3) 0.032(2) 0.031(3) -0.004(2) 0.009(2) 0.004(2)
C24 0.031(2) 0.041(3) 0.033(3) -0.010(2) 0.008(2) 0.001(2)
C25 0.025(2) 0.044(3) 0.045(3) -0.013(2) 0.012(2) 0.000(2)
C26 0.047(3) 0.064(4) 0.077(5) 0.013(4) 0.031(3) 0.015(3)
C27 0.037(3) 0.063(4) 0.102(6) 0.001(4) 0.032(3) 0.006(3)
C28 0.040(4) 0.090(6) 0.155(10) -0.005(6) 0.041(5) 0.016(4)
C29 0.068(6) 0.247(16) 0.113(9) -0.000(9) 0.057(6) 0.055(8)
C30 0.108(9) 0.35(2) 0.111(9) 0.059(12) 0.071(8) 0.111(12)
C31 0.061(5) 0.225(14) 0.083(7) 0.025(7) 0.039(5) 0.055(7)
C32 0.036(3) 0.039(3) 0.066(4) -0.022(3) 0.021(3) -0.003(2)
C33 0.044(3) 0.049(3) 0.067(4) -0.031(3) 0.017(3) -0.005(3)
C34 0.030(2) 0.048(3) 0.046(3) -0.028(3) 0.012(2) 0.002(2)
C35 0.034(3) 0.053(3) 0.033(3) -0.017(2) 0.008(2) 0.004(2)
C36 0.023(2) 0.057(3) 0.032(3) -0.017(2) 0.0106(19) 0.006(2)
C37 0.022(2) 0.055(3) 0.033(3) -0.010(2) 0.0122(19) 0.005(2)
C38 0.034(3) 0.066(4) 0.031(3) -0.015(3) 0.009(2) -0.000(2)
C39 0.045(3) 0.080(4) 0.022(3) -0.005(3) 0.007(2) 0.004(3)
C40 0.041(3) 0.065(4) 0.028(3) 0.000(2) 0.012(2) 0.005(3)
C41 0.026(2) 0.056(3) 0.029(2) -0.006(2) 0.0129(19) 0.007(2)
C42 0.029(2) 0.053(3) 0.022(2) -0.000(2) 0.0108(18) 0.012(2)
C43 0.038(3) 0.054(3) 0.027(2) 0.006(2) 0.016(2) 0.015(2)
C44 0.029(2) 0.054(3) 0.033(3) 0.013(2) 0.014(2) 0.015(2)
C45 0.040(3) 0.049(3) 0.044(3) 0.009(2) 0.018(2) 0.013(2)
C46 0.045(3) 0.032(3) 0.047(3) 0.017(2) 0.018(2) 0.011(2)
C47 0.051(3) 0.039(3) 0.053(4) 0.010(3) 0.016(3) 0.008(2)
C48 0.058(4) 0.040(3) 0.060(4) 0.017(3) 0.020(3) 0.013(3)
C49 0.085(5) 0.039(3) 0.071(5) 0.013(3) 0.014(4) 0.004(3)
C50 0.128(8) 0.040(4) 0.082(6) 0.009(4) 0.019(5) -0.002(4)
C51 0.152(8) 0.036(4) 0.060(5) 0.009(3) 0.010(5) -0.009(4)
C52 0.089(5) 0.032(3) 0.063(4) 0.010(3) 0.016(4) -0.000(3)
C53 0.026(2) 0.031(2) 0.033(2) 0.0052(19) 0.0112(18) 0.0071(18)
C54 0.029(2) 0.044(3) 0.021(2) 0.0054(19) 0.0064(18) 0.011(2)
C55 0.027(2) 0.052(3) 0.032(3) -0.015(2) -0.0006(19) 0.012(2)
C56 0.036(3) 0.043(3) 0.042(3) -0.010(2) 0.016(2) 0.008(2)
C57 0.043(3) 0.045(3) 0.084(5) -0.026(3) 0.032(3) -0.002(3)
C58 0.074(5) 0.036(3) 0.094(6) -0.018(3) 0.038(4) -0.006(3)
C59 0.089(6) 0.045(4) 0.113(7) -0.018(4) 0.052(5) -0.013(4)
C60 0.088(5) 0.014(3) 0.155(9) -0.008(4) 0.073(6) -0.008(3)
C61 0.083(6) 0.042(4) 0.148(9) -0.044(5) 0.071(6) -0.022(4)
C62 0.054(4) 0.047(4) 0.108(6) -0.040(4) 0.035(4) -0.017(3)
P1 0.178(3) 0.117(2) 0.0442(12) 0.0305(13) -0.0129(15) -0.075(2)
F1 0.109(5) 0.196(8) 0.059(3) 0.030(4) -0.011(3) -0.025(5)
F2 0.190(6) 0.135(6) 0.056(3) 0.031(4) 0.007(4) -0.062(5)
F3 0.215(8) 0.134(6) 0.086(5) 0.050(4) 0.023(5) -0.034(5)
F4 0.195(8) 0.178(10) 0.079(4) 0.037(6) -0.039(5) -0.109(7)
F5 0.209(8) 0.130(5) 0.084(5) 0.046(4) -0.039(5) -0.070(5)
F6 0.313(11) 0.136(6) 0.053(3) 0.003(4) 0.032(5) -0.114(7)
F1A 0.107(7) 0.195(9) 0.059(6) 0.030(6) -0.009(6) -0.024(7)
F2A 0.201(7) 0.135(6) 0.071(5) 0.042(5) 0.015(5) -0.046(6)
F3A 0.214(10) 0.135(8) 0.087(8) 0.051(7) 0.020(7) -0.030(8)
F4A 0.194(9) 0.176(12) 0.079(7) 0.038(8) -0.037(7) -0.108(9)
F5A 0.202(7) 0.133(6) 0.072(5) 0.038(5) -0.015(5) -0.065(6)
F6A 0.312(12) 0.137(8) 0.054(6) 0.004(6) 0.031(7) -0.114(8)
P2 0.0797(12) 0.0468(9) 0.0525(10) -0.0056(8) 0.0198(9) -0.0036(8)
F21 0.125(4) 0.103(4) 0.074(4) -0.019(3) 0.044(3) -0.013(4)
F22 0.121(4) 0.075(4) 0.060(3) -0.008(3) 0.020(3) 0.005(3)
F23 0.100(4) 0.090(4) 0.114(4) -0.015(4) 0.016(4) -0.007(3)
F24 0.109(5) 0.064(4) 0.124(5) -0.001(4) 0.005(4) -0.005(4)
F25 0.096(4) 0.088(4) 0.066(4) 0.010(3) 0.020(3) 0.010(3)
F26 0.102(4) 0.090(4) 0.072(3) 0.013(3) 0.023(3) 0.001(3)
F21A 0.116(4) 0.095(4) 0.089(4) -0.006(3) 0.030(4) -0.009(4)
F22A 0.097(4) 0.081(4) 0.066(4) -0.004(3) 0.027(3) 0.014(3)
F23A 0.101(5) 0.085(4) 0.082(5) -0.007(4) 0.014(4) -0.010(4)
F24A 0.112(5) 0.081(4) 0.118(5) -0.017(4) 0.010(5) 0.008(4)
F25A 0.109(5) 0.089(4) 0.066(4) -0.009(4) 0.019(4) 0.006(4)
F26A 0.108(5) 0.084(5) 0.097(5) 0.022(4) 0.016(4) -0.014(4)
N7 0.116(7) 0.115(7) 0.080(6) -0.016(5) -0.013(5) -0.015(6)
C71 0.070(5) 0.118(8) 0.076(6) -0.008(6) -0.002(4) 0.001(5)
C72 0.087(7) 0.218(16) 0.129(11) -0.074(11) -0.017(7) 0.017(9)

loop_
_atom_type_symbol
_atom_type_description
_atom_type_number_in_cell
_atom_type_scat_dispersion_real
_atom_type_scat_dispersion_imag
_atom_type_scat_source
C C 152 0.0033 0.0016
; International Tables for Crystallography (1992). 
Vol. C, Tables 4.2.6.8 and 6.1.1.4
;
H H 134 0.0000 0.0000
; International Tables for Crystallography (1992). 
Vol. C, Tables 4.2.6.8 and 6.1.1.4
;
F F 24 0.0171 0.0103
; International Tables for Crystallography (1992). 
Vol. C, Tables 4.2.6.8 and 6.1.1.4
;
N N 18 0.0061 0.0033
; International Tables for Crystallography (1992). 
Vol. C, Tables 4.2.6.8 and 6.1.1.4
;
O O 12 0.0106 0.0060
; International Tables for Crystallography (1992). 
Vol. C, Tables 4.2.6.8 and 6.1.1.4
;
P P 4 0.1023 0.0942
; International Tables for Crystallography (1992). 
Vol. C, Tables 4.2.6.8 and 6.1.1.4
;
Ru Ru 2 -1.2594 0.8363
; International Tables for Crystallography (1992). 
Vol. C, Tables 4.2.6.8 and 6.1.1.4
;

loop_
_geom_angle_atom_site_label_1
_geom_angle_atom_site_label_2
_geom_angle_atom_site_label_3
_geom_angle
N2 Ru1 N5 174.56(16)
N2 Ru1 N6 105.09(14)
N5 Ru1 N6 78.88(16)
N2 Ru1 N4 95.89(16)
N5 Ru1 N4 80.18(18)
N6 Ru1 N4 159.02(17)
N2 Ru1 N3 79.99(16)
N5 Ru1 N3 96.29(15)
N6 Ru1 N3 91.86(14)
N4 Ru1 N3 91.73(15)
N2 Ru1 N1 79.00(16)
N5 Ru1 N1 104.78(15)
N6 Ru1 N1 91.95(14)
N4 Ru1 N1 92.10(15)
N3 Ru1 N1 158.93(16)
C25 O1 C1 105.4(4)
C22 O2 C15 104.6(4)
C53 O3 C46 105.6(4)
C56 O4 C32 105.8(5)
C24 N1 C5 119.7(4)
C24 N1 Ru1 127.0(3)
C5 N1 Ru1 113.3(3)
C6 N2 C10 122.1(4)
C6 N2 Ru1 119.5(3)
C10 N2 Ru1 117.9(3)
C23 N3 C11 120.3(4)
C23 N3 Ru1 126.9(3)
C11 N3 Ru1 112.8(3)
C55 N4 C36 119.3(5)
C55 N4 Ru1 127.6(4)
C36 N4 Ru1 113.1(4)
C41 N5 C37 122.8(4)
C41 N5 Ru1 118.9(3)
C37 N5 Ru1 117.8(4)
C54 N6 C42 116.7(4)
C54 N6 Ru1 128.0(3)
C42 N6 Ru1 115.3(3)
C2 C1 O1 111.0(5)
C2 C1 C26 134.3(6)
O1 C1 C26 114.7(6)
C1 C2 C3 106.7(5)
C1 C2 H2 126.7
C3 C2 H2 126.7
C25 C3 C4 117.9(4)
C25 C3 C2 106.0(5)
C4 C3 C2 136.0(5)
C5 C4 C3 117.6(5)
C5 C4 H4 121.2
C3 C4 H4 121.2
N1 C5 C4 123.0(5)
N1 C5 C6 115.0(4)
C4 C5 C6 122.0(5)
N2 C6 C7 120.0(4)
N2 C6 C5 113.1(4)
C7 C6 C5 126.7(4)
C6 C7 C8 118.7(5)
C6 C7 H7 120.7
C8 C7 H7 120.7
C9 C8 C7 120.2(5)
C9 C8 H8 119.9
C7 C8 H8 119.9
C8 C9 C10 119.5(5)
C8 C9 H9 120.3
C10 C9 H9 120.3
N2 C10 C9 119.4(4)
N2 C10 C11 113.5(4)
C9 C10 C11 127.1(4)
N3 C11 C12 121.7(4)
N3 C11 C10 115.3(4)
C12 C11 C10 122.9(4)
C13 C12 C11 118.2(5)
C13 C12 H12 120.9
C11 C12 H12 120.9
C22 C13 C12 117.6(4)
C22 C13 C14 105.0(5)
C12 C13 C14 137.4(5)
C15 C14 C13 107.0(5)
C15 C14 H14 126.5
C13 C14 H14 126.5
C14 C15 O2 112.0(5)
C14 C15 C16 132.3(5)
O2 C15 C16 115.6(5)
C21 C16 C17 119.0(6)
C21 C16 C15 121.7(5)
C17 C16 C15 119.3(6)
C16 C17 C18 119.7(7)
C16 C17 H17 120.1
C18 C17 H17 120.1
C19 C18 C17 120.6(6)
C19 C18 H18 119.7
C17 C18 H18 119.7
C20 C19 C18 119.8(6)
C20 C19 H19 120.1
C18 C19 H19 120.1
C19 C20 C21 120.0(8)
C19 C20 H20 120.0
C21 C20 H20 120.0
C16 C21 C20 120.9(7)
C16 C21 H21 119.5
C20 C21 H21 119.5
O2 C22 C23 125.0(5)
O2 C22 C13 111.3(4)
C23 C22 C13 123.7(5)
N3 C23 C22 118.5(5)
N3 C23 H23 120.7
C22 C23 H23 120.7
N1 C24 C25 118.8(5)
N1 C24 H24 120.6
C25 C24 H24 120.6
O1 C25 C24 126.1(5)
O1 C25 C3 110.9(4)
C24 C25 C3 122.9(5)
C31 C26 C27 119.2(7)
C31 C26 C1 120.7(6)
C27 C26 C1 120.1(7)
C26 C27 C28 119.9(8)
C26 C27 H27 120.0
C28 C27 H27 120.0
C29 C28 C27 120.5(8)
C29 C28 H28 119.8
C27 C28 H28 119.8
C28 C29 C30 119.7(9)
C28 C29 H29 120.1
C30 C29 H29 120.1
C29 C30 C31 120.4(11)
C29 C30 H30 119.8
C31 C30 H30 119.8
C26 C31 C30 120.3(9)
C26 C31 H31 119.9
C30 C31 H31 119.9
C33 C32 O4 110.1(5)
C33 C32 C57 133.1(5)
O4 C32 C57 116.8(6)
C32 C33 C34 108.0(5)
C32 C33 H33 126.0
C34 C33 H33 126.0
C35 C34 C56 117.2(5)
C35 C34 C33 138.0(5)
C56 C34 C33 104.8(6)
C36 C35 C34 119.1(5)
C36 C35 H35 120.4
C34 C35 H35 120.4
C35 C36 N4 121.8(5)
C35 C36 C37 123.8(5)
N4 C36 C37 114.5(4)
N5 C37 C38 118.6(5)
N5 C37 C36 114.2(4)
C38 C37 C36 127.0(5)
C39 C38 C37 118.6(5)
C39 C38 H38 120.7
C37 C38 H38 120.7
C40 C39 C38 121.5(5)
C40 C39 H39 119.2
C38 C39 H39 119.2
C39 C40 C41 118.6(6)
C39 C40 H40 120.7
C41 C40 H40 120.7
N5 C41 C40 119.8(5)
N5 C41 C42 113.2(4)
C40 C41 C42 126.9(5)
C43 C42 N6 123.8(5)
C43 C42 C41 123.0(4)
N6 C42 C41 113.1(5)
C44 C43 C42 118.3(5)
C44 C43 H43 120.8
C42 C43 H43 120.8
C43 C44 C53 118.0(5)
C43 C44 C45 136.6(5)
C53 C44 C45 105.4(5)
C46 C45 C44 106.8(5)
C46 C45 H45 126.6
C44 C45 H45 126.6
C45 C46 O3 110.7(5)
C45 C46 C47 135.1(5)
O3 C46 C47 114.2(5)
C52 C47 C48 119.9(6)
C52 C47 C46 120.6(5)
C48 C47 C46 119.2(6)
C49 C48 C47 119.9(7)
C49 C48 H48 120.1
C47 C48 H48 120.1
C50 C49 C48 120.8(7)
C50 C49 H49 119.6
C48 C49 H49 119.6
C49 C50 C51 120.3(7)
C49 C50 H50 119.8
C51 C50 H50 119.8
C50 C51 C52 119.0(8)
C50 C51 H51 120.5
C52 C51 H51 120.5
C47 C52 C51 120.0(6)
C47 C52 H52 120.0
C51 C52 H52 120.0
O3 C53 C44 111.5(4)
O3 C53 C54 125.1(4)
C44 C53 C54 123.4(5)
N6 C54 C53 119.7(4)
N6 C54 H54 120.1
C53 C54 H54 120.1
N4 C55 C56 118.7(5)
N4 C55 H55 120.7
C56 C55 H55 120.7
O4 C56 C55 125.1(5)
O4 C56 C34 111.1(5)
C55 C56 C34 123.8(6)
C62 C57 C58 117.3(7)
C62 C57 C32 121.6(7)
C58 C57 C32 121.1(5)
C59 C58 C57 120.8(7)
C59 C58 H58 119.6
C57 C58 H58 119.6
C58 C59 C60 118.3(9)
C58 C59 H59 120.9
C60 C59 H59 120.9
C61 C60 C59 122.3(7)
C61 C60 H60 118.9
C59 C60 H60 118.9
C62 C61 C60 117.2(7)
C62 C61 H61 121.4
C60 C61 H61 121.4
C61 C62 C57 124.1(9)
C61 C62 H62 117.9
C57 C62 H62 117.9
F3 P1 F4 91.2(2)
F5A P1 F1A 90.1(2)
F3 P1 F1 90.2(2)
F4 P1 F1 90.2(2)
F5A P1 F2A 90.2(5)
F1A P1 F2A 90.0(2)
F5A P1 F4A 90.0(3)
F1A P1 F4A 90.0(2)
F2A P1 F4A 179.8(4)
F5A P1 F6A 90.0(2)
F1A P1 F6A 179.8(3)
F2A P1 F6A 90.0(2)
F4A P1 F6A 89.9(2)
F3 P1 F6 90.3(2)
F4 P1 F6 90.1(2)
F1 P1 F6 179.4(3)
F5A P1 F3A 179.8(5)
F1A P1 F3A 90.0(2)
F2A P1 F3A 89.9(3)
F4A P1 F3A 89.8(3)
F6A P1 F3A 89.8(2)
F3 P1 F2 90.6(2)
F4 P1 F2 178.1(3)
F1 P1 F2 89.7(2)
F6 P1 F2 90.0(2)
F3 P1 F5 178.7(3)
F4 P1 F5 90.1(2)
F1 P1 F5 89.7(2)
F6 P1 F5 89.8(2)
F2 P1 F5 88.0(3)
F23 P2 F24 92.8(2)
F23 P2 F21 92.2(2)
F24 P2 F21 91.8(2)
F22A P2 F26A 91.5(2)
F22A P2 F25A 92.0(4)
F26A P2 F25A 90.6(2)
F22A P2 F23A 90.8(2)
F26A P2 F23A 90.2(2)
F25A P2 F23A 177.1(3)
F22A P2 F21A 90.1(2)
F26A P2 F21A 178.3(3)
F25A P2 F21A 89.8(2)
F23A P2 F21A 89.3(2)
F23 P2 F26 90.4(2)
F24 P2 F26 90.3(2)
F21 P2 F26 176.5(3)
F23 P2 F22 90.6(2)
F24 P2 F22 176.3(3)
F21 P2 F22 89.5(2)
F26 P2 F22 88.2(2)
F22A P2 F24A 178.6(3)
F26A P2 F24A 89.8(2)
F25A P2 F24A 88.7(2)
F23A P2 F24A 88.5(2)
F21A P2 F24A 88.6(2)
F23 P2 F25 176.6(3)
F24 P2 F25 90.3(2)
F21 P2 F25 89.3(2)
F26 P2 F25 87.9(2)
F22 P2 F25 86.3(3)
N7 C71 C72 178.3(13)
C71 C72 H821 109.5
C71 C72 H822 109.5
H821 C72 H822 109.5
C71 C72 H823 109.5
H821 C72 H823 109.5
H822 C72 H823 109.5

loop_
_geom_bond_atom_site_label_1
_geom_bond_atom_site_label_2
_geom_bond_distance
Ru1 N2 1.978(4)
Ru1 N5 1.987(4)
Ru1 N6 2.027(4)
Ru1 N4 2.066(5)
Ru1 N3 2.070(4)
Ru1 N1 2.078(4)
O1 C25 1.352(6)
O1 C1 1.393(7)
O2 C22 1.374(6)
O2 C15 1.380(6)
O3 C53 1.350(6)
O3 C46 1.399(6)
O4 C56 1.355(7)
O4 C32 1.389(6)
N1 C24 1.337(6)
N1 C5 1.381(6)
N2 C6 1.337(6)
N2 C10 1.361(6)
N3 C23 1.330(6)
N3 C11 1.390(6)
N4 C55 1.335(7)
N4 C36 1.402(6)
N5 C41 1.341(7)
N5 C37 1.352(7)
N6 C54 1.371(6)
N6 C42 1.401(6)
C1 C2 1.353(9)
C1 C26 1.460(8)
C2 C3 1.412(7)
C2 H2 0.9500
C3 C25 1.388(8)
C3 C4 1.397(8)
C4 C5 1.382(7)
C4 H4 0.9500
C5 C6 1.473(7)
C6 C7 1.390(7)
C7 C8 1.394(8)
C7 H7 0.9500
C8 C9 1.376(8)
C8 H8 0.9500
C9 C10 1.383(7)
C9 H9 0.9500
C10 C11 1.464(7)
C11 C12 1.395(7)
C12 C13 1.387(7)
C12 H12 0.9500
C13 C22 1.385(7)
C13 C14 1.428(7)
C14 C15 1.340(8)
C14 H14 0.9500
C15 C16 1.476(7)
C16 C21 1.355(11)
C16 C17 1.375(9)
C17 C18 1.387(9)
C17 H17 0.9500
C18 C19 1.357(11)
C18 H18 0.9500
C19 C20 1.352(11)
C19 H19 0.9500
C20 C21 1.388(10)
C20 H20 0.9500
C21 H21 0.9500
C22 C23 1.380(7)
C23 H23 0.9500
C24 C25 1.385(7)
C24 H24 0.9500
C26 C31 1.350(12)
C26 C27 1.389(9)
C27 C28 1.389(11)
C27 H27 0.9500
C28 C29 1.352(14)
C28 H28 0.9500
C29 C30 1.364(15)
C29 H29 0.9500
C30 C31 1.398(12)
C30 H30 0.9500
C31 H31 0.9500
C32 C33 1.342(10)
C32 C57 1.441(9)
C33 C34 1.418(8)
C33 H33 0.9500
C34 C35 1.378(9)
C34 C56 1.385(7)
C35 C36 1.374(7)
C35 H35 0.9500
C36 C37 1.472(8)
C37 C38 1.403(7)
C38 C39 1.384(9)
C38 H38 0.9500
C39 C40 1.363(8)
C39 H39 0.9500
C40 C41 1.394(7)
C40 H40 0.9500
C41 C42 1.468(7)
C42 C43 1.401(8)
C43 C44 1.380(8)
C43 H43 0.9500
C44 C53 1.381(7)
C44 C45 1.433(8)
C45 C46 1.346(8)
C45 H45 0.9500
C46 C47 1.458(8)
C47 C52 1.375(9)
C47 C48 1.383(8)
C48 C49 1.379(9)
C48 H48 0.9500
C49 C50 1.357(11)
C49 H49 0.9500
C50 C51 1.394(10)
C50 H50 0.9500
C51 C52 1.398(10)
C51 H51 0.9500
C52 H52 0.9500
C53 C54 1.394(7)
C54 H54 0.9500
C55 C56 1.371(8)
C55 H55 0.9500
C57 C62 1.398(8)
C57 C58 1.401(11)
C58 C59 1.393(11)
C58 H58 0.9500
C59 C60 1.401(11)
C59 H59 0.9500
C60 C61 1.388(13)
C60 H60 0.9500
C61 C62 1.352(12)
C61 H61 0.9500
C62 H62 0.9500
P1 F3 1.570(4)
P1 F4 1.575(3)
P1 F5A 1.579(4)
P1 F1A 1.579(4)
P1 F1 1.580(3)
P1 F2A 1.580(4)
P1 F4A 1.582(4)
P1 F6A 1.582(4)
P1 F6 1.582(3)
P1 F3A 1.583(4)
P1 F2 1.586(4)
P1 F5 1.587(4)
P2 F23 1.553(3)
P2 F24 1.559(3)
P2 F22A 1.562(4)
P2 F21 1.566(3)
P2 F26A 1.569(4)
P2 F25A 1.579(4)
P2 F23A 1.587(4)
P2 F21A 1.591(4)
P2 F26 1.597(3)
P2 F22 1.598(3)
P2 F24A 1.602(4)
P2 F25 1.605(3)
N7 C71 1.072(11)
C71 C72 1.468(15)
C72 H821 0.9800
C72 H822 0.9800
C72 H823 0.9800

loop_
_geom_torsion_atom_site_label_1
_geom_torsion_atom_site_label_2
_geom_torsion_atom_site_label_3
_geom_torsion_atom_site_label_4
_geom_torsion
N2 Ru1 N1 C24 178.3(4)
N5 Ru1 N1 C24 2.3(4)
N6 Ru1 N1 C24 -76.7(4)
N4 Ru1 N1 C24 82.7(4)
N3 Ru1 N1 C24 -177.0(4)
N2 Ru1 N1 C5 0.1(3)
N5 Ru1 N1 C5 -175.9(3)
N6 Ru1 N1 C5 105.1(3)
N4 Ru1 N1 C5 -95.5(3)
N3 Ru1 N1 C5 4.8(6)
N6 Ru1 N2 C6 -91.3(3)
N4 Ru1 N2 C6 88.7(3)
N3 Ru1 N2 C6 179.5(3)
N1 Ru1 N2 C6 -2.3(3)
N6 Ru1 N2 C10 95.9(3)
N4 Ru1 N2 C10 -84.1(3)
N3 Ru1 N2 C10 6.7(3)
N1 Ru1 N2 C10 -175.0(3)
N2 Ru1 N3 C23 173.0(4)
N5 Ru1 N3 C23 -11.0(4)
N6 Ru1 N3 C23 68.0(4)
N4 Ru1 N3 C23 -91.3(4)
N1 Ru1 N3 C23 168.3(4)
N2 Ru1 N3 C11 -3.7(3)
N5 Ru1 N3 C11 172.3(3)
N6 Ru1 N3 C11 -108.6(3)
N4 Ru1 N3 C11 92.0(3)
N1 Ru1 N3 C11 -8.3(6)
N2 Ru1 N4 C55 -4.7(4)
N5 Ru1 N4 C55 179.1(4)
N6 Ru1 N4 C55 175.4(4)
N3 Ru1 N4 C55 -84.8(4)
N1 Ru1 N4 C55 74.4(4)
N2 Ru1 N4 C36 176.9(3)
N5 Ru1 N4 C36 0.7(3)
N6 Ru1 N4 C36 -3.0(6)
N3 Ru1 N4 C36 96.8(3)
N1 Ru1 N4 C36 -104.0(3)
N6 Ru1 N5 C41 -6.6(3)
N4 Ru1 N5 C41 174.7(3)
N3 Ru1 N5 C41 84.1(3)
N1 Ru1 N5 C41 -95.7(3)
N6 Ru1 N5 C37 -178.8(3)
N4 Ru1 N5 C37 2.6(3)
N3 Ru1 N5 C37 -88.1(3)
N1 Ru1 N5 C37 92.2(3)
N2 Ru1 N6 C54 7.1(4)
N5 Ru1 N6 C54 -176.7(4)
N4 Ru1 N6 C54 -173.0(4)
N3 Ru1 N6 C54 87.2(4)
N1 Ru1 N6 C54 -72.0(4)
N2 Ru1 N6 C42 -172.4(3)
N5 Ru1 N6 C42 3.7(3)
N4 Ru1 N6 C42 7.4(5)
N3 Ru1 N6 C42 -92.3(3)
N1 Ru1 N6 C42 108.4(3)
C25 O1 C1 C2 -3.0(6)
C25 O1 C1 C26 174.7(5)
O1 C1 C2 C3 2.2(7)
C26 C1 C2 C3 -174.9(7)
C1 C2 C3 C25 -0.5(6)
C1 C2 C3 C4 175.4(6)
C25 C3 C4 C5 2.5(7)
C2 C3 C4 C5 -173.0(6)
C24 N1 C5 C4 1.5(7)
Ru1 N1 C5 C4 179.9(4)
C24 N1 C5 C6 -176.5(4)
Ru1 N1 C5 C6 1.9(5)
C3 C4 C5 N1 -3.4(7)
C3 C4 C5 C6 174.4(4)
C10 N2 C6 C7 1.6(6)
Ru1 N2 C6 C7 -170.9(3)
C10 N2 C6 C5 176.3(4)
Ru1 N2 C6 C5 3.9(5)
N1 C5 C6 N2 -3.6(6)
C4 C5 C6 N2 178.4(4)
N1 C5 C6 C7 170.7(5)
C4 C5 C6 C7 -7.4(7)
N2 C6 C7 C8 0.8(7)
C5 C6 C7 C8 -173.1(5)
C6 C7 C8 C9 -2.3(8)
C7 C8 C9 C10 1.3(8)
C6 N2 C10 C9 -2.6(6)
Ru1 N2 C10 C9 170.0(3)
C6 N2 C10 C11 179.2(4)
Ru1 N2 C10 C11 -8.2(5)
C8 C9 C10 N2 1.1(7)
C8 C9 C10 C11 179.0(5)
C23 N3 C11 C12 0.3(7)
Ru1 N3 C11 C12 177.2(3)
C23 N3 C11 C10 -176.4(4)
Ru1 N3 C11 C10 0.5(5)
N2 C10 C11 N3 4.8(5)
C9 C10 C11 N3 -173.2(4)
N2 C10 C11 C12 -171.8(4)
C9 C10 C11 C12 10.2(7)
N3 C11 C12 C13 -2.4(7)
C10 C11 C12 C13 174.0(4)
C11 C12 C13 C22 2.0(7)
C11 C12 C13 C14 -174.4(6)
C22 C13 C14 C15 -0.5(6)
C12 C13 C14 C15 176.3(6)
C13 C14 C15 O2 0.7(7)
C13 C14 C15 C16 -176.3(6)
C22 O2 C15 C14 -0.7(6)
C22 O2 C15 C16 176.9(5)
C14 C15 C16 C21 168.0(8)
O2 C15 C16 C21 -8.9(10)
C14 C15 C16 C17 -13.4(11)
O2 C15 C16 C17 169.7(5)
C21 C16 C17 C18 -3.4(11)
C15 C16 C17 C18 177.9(6)
C16 C17 C18 C19 1.3(11)
C17 C18 C19 C20 0.6(13)
C18 C19 C20 C21 -0.4(16)
C17 C16 C21 C20 3.7(15)
C15 C16 C21 C20 -177.7(9)
C19 C20 C21 C16 -1.8(18)
C15 O2 C22 C23 -177.4(5)
C15 O2 C22 C13 0.3(6)
C12 C13 C22 O2 -177.4(4)
C14 C13 C22 O2 0.1(6)
C12 C13 C22 C23 0.4(8)
C14 C13 C22 C23 177.9(5)
C11 N3 C23 C22 2.1(7)
Ru1 N3 C23 C22 -174.3(4)
O2 C22 C23 N3 175.0(5)
C13 C22 C23 N3 -2.5(8)
C5 N1 C24 C25 1.3(7)
Ru1 N1 C24 C25 -176.8(4)
C1 O1 C25 C24 -175.6(5)
C1 O1 C25 C3 2.6(6)
N1 C24 C25 O1 175.9(5)
N1 C24 C25 C3 -2.1(8)
C4 C3 C25 O1 -178.2(4)
C2 C3 C25 O1 -1.4(6)
C4 C3 C25 C24 0.1(8)
C2 C3 C25 C24 176.9(5)
C2 C1 C26 C31 172.8(9)
O1 C1 C26 C31 -4.2(11)
C2 C1 C26 C27 -6.6(12)
O1 C1 C26 C27 176.4(6)
C31 C26 C27 C28 -0.3(12)
C1 C26 C27 C28 179.1(7)
C26 C27 C28 C29 1.3(14)
C27 C28 C29 C30 -1(2)
C28 C29 C30 C31 -0(3)
C27 C26 C31 C30 -0.8(18)
C1 C26 C31 C30 179.7(12)
C29 C30 C31 C26 1(2)
C56 O4 C32 C33 1.5(6)
C56 O4 C32 C57 -179.1(4)
O4 C32 C33 C34 -1.9(6)
C57 C32 C33 C34 178.9(5)
C32 C33 C34 C35 -178.0(6)
C32 C33 C34 C56 1.4(6)
C56 C34 C35 C36 -1.2(7)
C33 C34 C35 C36 178.2(6)
C34 C35 C36 N4 2.7(7)
C34 C35 C36 C37 -176.5(4)
C55 N4 C36 C35 -1.4(6)
Ru1 N4 C36 C35 177.2(4)
C55 N4 C36 C37 178.0(4)
Ru1 N4 C36 C37 -3.5(5)
C41 N5 C37 C38 -0.8(6)
Ru1 N5 C37 C38 171.0(3)
C41 N5 C37 C36 -177.0(4)
Ru1 N5 C37 C36 -5.2(5)
C35 C36 C37 N5 -175.1(4)
N4 C36 C37 N5 5.6(5)
C35 C36 C37 C38 9.1(7)
N4 C36 C37 C38 -170.2(4)
N5 C37 C38 C39 -0.4(7)
C36 C37 C38 C39 175.2(5)
C37 C38 C39 C40 0.7(8)
C38 C39 C40 C41 0.2(8)
C37 N5 C41 C40 1.8(7)
Ru1 N5 C41 C40 -170.0(3)
C37 N5 C41 C42 179.7(4)
Ru1 N5 C41 C42 7.9(5)
C39 C40 C41 N5 -1.5(7)
C39 C40 C41 C42 -179.0(5)
C54 N6 C42 C43 2.0(6)
Ru1 N6 C42 C43 -178.4(3)
C54 N6 C42 C41 179.6(4)
Ru1 N6 C42 C41 -0.8(4)
N5 C41 C42 C43 173.2(4)
C40 C41 C42 C43 -9.1(7)
N5 C41 C42 N6 -4.3(5)
C40 C41 C42 N6 173.3(4)
N6 C42 C43 C44 -1.1(7)
C41 C42 C43 C44 -178.4(4)
C42 C43 C44 C53 -0.3(7)
C42 C43 C44 C45 -179.0(5)
C43 C44 C45 C46 178.0(6)
C53 C44 C45 C46 -0.9(5)
C44 C45 C46 O3 2.2(6)
C44 C45 C46 C47 -175.8(6)
C53 O3 C46 C45 -2.7(6)
C53 O3 C46 C47 175.8(4)
C45 C46 C47 C52 170.5(7)
O3 C46 C47 C52 -7.5(8)
C45 C46 C47 C48 -4.4(10)
O3 C46 C47 C48 177.6(5)
C52 C47 C48 C49 2.9(10)
C46 C47 C48 C49 177.9(6)
C47 C48 C49 C50 -2.0(12)
C48 C49 C50 C51 1.8(14)
C49 C50 C51 C52 -2.4(16)
C48 C47 C52 C51 -3.6(11)
C46 C47 C52 C51 -178.5(7)
C50 C51 C52 C47 3.3(14)
C46 O3 C53 C44 2.1(5)
C46 O3 C53 C54 -178.6(4)
C43 C44 C53 O3 -179.9(4)
C45 C44 C53 O3 -0.8(5)
C43 C44 C53 C54 0.8(7)
C45 C44 C53 C54 179.9(4)
C42 N6 C54 C53 -1.5(6)
Ru1 N6 C54 C53 179.0(3)
O3 C53 C54 N6 -179.0(4)
C44 C53 C54 N6 0.2(7)
C36 N4 C55 C56 -1.5(7)
Ru1 N4 C55 C56 -179.8(3)
C32 O4 C56 C55 -179.7(5)
C32 O4 C56 C34 -0.6(6)
N4 C55 C56 O4 -177.8(4)
N4 C55 C56 C34 3.2(8)
C35 C34 C56 O4 179.1(4)
C33 C34 C56 O4 -0.5(6)
C35 C34 C56 C55 -1.8(8)
C33 C34 C56 C55 178.7(5)
C33 C32 C57 C62 -6.8(10)
O4 C32 C57 C62 174.0(5)
C33 C32 C57 C58 171.4(6)
O4 C32 C57 C58 -7.8(8)
C62 C57 C58 C59 -0.4(10)
C32 C57 C58 C59 -178.6(6)
C57 C58 C59 C60 -1.0(11)
C58 C59 C60 C61 1.5(12)
C59 C60 C61 C62 -0.6(11)
C60 C61 C62 C57 -0.8(11)
C58 C57 C62 C61 1.3(10)
C32 C57 C62 C61 179.6(6)

loop_
_platon_squeeze_void_nr
_platon_squeeze_void_average_x
_platon_squeeze_void_average_y
_platon_squeeze_void_average_z
_platon_squeeze_void_volume
_platon_squeeze_void_count_electrons
_platon_squeeze_void_content
1 -0.007 0.005 -0.012 1051 214 ' '
